data_2006683
loop_
_publ_author_name
'Chitra Samanta'
'Sailesh C. Saha'
'Alok Kumar Mukherjee'

_publ_section_title
;
 3-(<i>o</i>-Carboxyphenyl)-1-methyltriazene 1-Oxide
;
_journal_issue 11
_journal_name_full 'Acta Crystallographica Section C'
_journal_page_first 1657
_journal_page_last 1658
_journal_paper_doi 10.1107/S0108270197006537
_journal_volume 53
_journal_year 1997
_chemical_formula_analytical 'C8 H9 N3 O3'
_chemical_formula_moiety 'C8 H9 N3 O3'
_chemical_formula_structural 'C8 H9 N3 O3'
_chemical_formula_sum 'C8 H9 N3 O3'
_chemical_formula_weight 195.18
_chemical_melting_point 459
_chemical_name_common '3-(o-Carboxyphenyl)-1- methyltriazene 1- oxide'
_chemical_name_systematic
;
3-(o-Carboxyphenyl)-1- methyltriazene 1- oxide
;
_space_group_IT_number 14
_symmetry_cell_setting monoclinic
_symmetry_space_group_name_Hall '-P 2ybc'
_symmetry_space_group_name_H-M 'P 1 21/c 1'
_audit_creation_method SHELXL
_cell_angle_alpha 90.00
_cell_angle_beta 97.01(5)
_cell_angle_gamma 90.00
_cell_formula_units_Z 4
_cell_length_a 6.681(3)
_cell_length_b 8.3620(10)
_cell_length_c 16.707(2)
_cell_measurement_reflns_used 25
_cell_measurement_temperature 293(2)
_cell_measurement_theta_max 16
_cell_measurement_theta_min 8
_cell_volume 926.4(5)
_computing_cell_refinement 'CAD-4 Software'
_computing_data_collection 'CAD-4 Software (Enraf-Nonius, 1989)'
_computing_data_reduction 'CAD-4 Software'
_computing_molecular_graphics 'ZORTEP (Zsolnai, 1995), NRCVAX (Gabe, Le Page, Charland, Lee & White, 1989)'
_computing_publication_material SHELXL93
_computing_structure_refinement 'SHELXL93 (Sheldrick, 1993)'
_computing_structure_solution 'MULTAN88 (Debaerdemaeker et al., 1988)'
_diffrn_ambient_temperature 293(2)
_diffrn_measurement_device 'Enraf-Nonius CAD-4 diffractometer'
_diffrn_measurement_method \w-2\q
_diffrn_radiation_monochromator graphite
_diffrn_radiation_source 'fine-focus sealed tube'
_diffrn_radiation_type MoK\a
_diffrn_radiation_wavelength 0.71073
_diffrn_reflns_av_R_equivalents 0.0098
_diffrn_reflns_av_sigmaI/netI 0.0140
_diffrn_reflns_limit_h_max 7
_diffrn_reflns_limit_h_min 0
_diffrn_reflns_limit_k_max 9
_diffrn_reflns_limit_k_min 0
_diffrn_reflns_limit_l_max 19
_diffrn_reflns_limit_l_min -19
_diffrn_reflns_number 1527
_diffrn_reflns_theta_max 24.95
_diffrn_reflns_theta_min 2.46
_diffrn_standards_decay_% <2
_diffrn_standards_interval_count 100
_diffrn_standards_number 3
_exptl_absorpt_coefficient_mu 0.110
_exptl_absorpt_correction_type none
_exptl_crystal_colour White
_exptl_crystal_density_diffrn 1.399
_exptl_crystal_description Prism
_exptl_crystal_F_000 408
_exptl_crystal_size_max 0.5
_exptl_crystal_size_mid 0.4
_exptl_crystal_size_min 0.3
_refine_diff_density_max 0.166
_refine_diff_density_min -0.193
_refine_ls_extinction_method none
_refine_ls_goodness_of_fit_all 1.042
_refine_ls_goodness_of_fit_obs 1.123
_refine_ls_hydrogen_treatment 'H-atom positions refined with isotropic U'
_refine_ls_matrix_type full
_refine_ls_number_parameters 163
_refine_ls_number_reflns 1401
_refine_ls_number_restraints 0
_refine_ls_restrained_S_all 1.042
_refine_ls_restrained_S_obs 1.123
_refine_ls_R_factor_all 0.0466
_refine_ls_R_factor_obs .0390
_refine_ls_shift/esd_max -0.066
_refine_ls_shift/esd_mean 0.011
_refine_ls_structure_factor_coef Fsqd
_refine_ls_weighting_details 'w = 1/[\s^2^(Fo^2^)+(0.0875P)^2^] where P=(Fo^2^+2Fc^2^)/3'
_refine_ls_weighting_scheme calc
_refine_ls_wR_factor_all 0.1127
_refine_ls_wR_factor_obs .1090
_reflns_number_observed 1158
_reflns_number_total 1401
_reflns_observed_criterion >2sigma(I)
_cod_data_source_file ha1193.cif
_cod_data_source_block oxide
_cod_depositor_comments
;
The following automatic conversions were performed:
'_symmetry_cell_setting' value 'Monoclinic' changed to 'monoclinic'
according to '/home/saulius/struct/CIF-dictionaries/cif_core.dic'
dictionary named 'cif_core.dic' version 2.4.1 from 2010-06-29.

Automatic conversion script
Id: cif_fix_enum 1527 2010-12-29 10:47:43Z saulius 

The following automatic conversions were performed:

'_refine_ls_weighting_scheme' value 'calc w =
1/[\s^2^(Fo^2^)+(0.0875P)^2^] where P=(Fo^2^+2Fc^2^)/3' was changed
to 'calc'. New tag '_refine_ls_weighting_details' was created. The
value of the new tag was set to 'w = 1/[\s^2^(Fo^2^)+(0.0875P)^2^]
where P=(Fo^2^+2Fc^2^)/3'.

Automatic conversion script
Id: cif_fix_values 3143 2015-03-26 13:38:13Z robertas 
;
_cod_original_cell_volume 926.4(4)
_cod_original_sg_symbol_H-M 'P 21/c'
_cod_database_code 2006683

loop_
_symmetry_equiv_pos_as_xyz
'x, y, z'
'x, -y+1/2, z+1/2'
'-x, -y, -z'
'-x, y-1/2, -z-1/2'

loop_
_atom_site_aniso_label
_atom_site_aniso_U_11
_atom_site_aniso_U_22
_atom_site_aniso_U_33
_atom_site_aniso_U_12
_atom_site_aniso_U_13
_atom_site_aniso_U_23
O1 .0736(8) .0945(9) .0361(6) -.0195(6) -.0033(5) .0031(5)
O2 .0634(7) .1057(10) .0460(7) -.0219(7) -.0016(5) .0133(6)
O3 .0698(7) .0730(8) .0375(6) -.0063(5) -.0008(5) -.0033(5)
N1 .0644(8) .0769(9) .0347(7) -.0181(7) -.0015(6) .0032(6)
N2 .0670(8) .0644(8) .0426(7) -.0146(6) -.0005(6) -.0010(5)
N3 .0589(8) .0560(7) .0409(7) -.0052(6) -.0011(5) -.0042(5)
C1 .0583(9) .0615(9) .0376(8) -.0017(7) -.0016(6) -.0006(7)
C2 .0659(11) .0840(12) .0446(9) -.0148(9) -.0069(7) .0042(8)
C3 .0809(12) .0937(13) .0403(9) -.0163(10) -.0156(8) .0039(8)
C4 .0927(13) .0982(13) .0373(8) -.0211(11) -.0061(8) .0122(8)
C5 .0832(13) .0928(14) .0396(9) -.0266(10) .0003(8) .0087(8)
C6 .0642(9) .0617(9) .0347(7) -.0057(7) -.0037(6) -.0005(6)
C7 .0565(9) .0642(10) .0410(8) -.0036(7) .0014(7) -.0003(6)
C8 .0700(12) .0808(14) .0687(13) -.0237(10) -.0004(9) -.0084(11)

loop_
_atom_site_label
_atom_site_fract_x
_atom_site_fract_y
_atom_site_fract_z
_atom_site_U_iso_or_equiv
_atom_site_thermal_displace_type
_atom_site_calc_flag
_atom_site_refinement_flags
_atom_site_occupancy
_atom_site_disorder_group
_atom_site_type_symbol
O1 .4394(2) .1206(2) .69711(6) .0689(4) Uani d . 1 . O
O2 .1646(2) .0203(2) .62791(7) .0724(4) Uani d . 1 . O
O3 .8997(2) .34278(14) .74683(6) .0607(4) Uani d . 1 . O
N1 .6914(2) .2834(2) .61767(8) .0593(4) Uani d . 1 . N
N2 .8593(2) .3643(2) .61203(8) .0586(4) Uani d . 1 . N
N3 .9576(2) .39119(15) .68018(7) .0526(4) Uani d . 1 . N
C1 .3796(2) .1690(2) .55548(8) .0531(4) Uani d . 1 . C
C2 .2450(3) .1462(2) .48582(10) .0660(5) Uani d . 1 . C
C3 .2860(3) .2030(2) .41242(10) .0735(5) Uani d . 1 . C
C4 .4611(3) .2830(3) .40696(10) .0773(6) Uani d . 1 . C
C5 .5980(3) .3089(3) .47401(10) .0724(5) Uani d . 1 . C
C6 .5563(2) .2536(2) .54927(9) .0544(4) Uani d . 1 . C
C7 .3349(2) .1027(2) .63331(9) .0542(4) Uani d . 1 . C
C8 1.1479(3) .4778(3) .68303(15) .0739(6) Uani d . 1 . C
H1 .119(3) .098(2) .4901(12) .072(5) Uiso d . 1 . H
H2 .190(3) .189(2) .3707(13) .084(6) Uiso d . 1 . H
H3 .489(3) .317(3) .3519(14) .100(7) Uiso d . 1 . H
H4 .718(3) .370(2) .4703(12) .073(5) Uiso d . 1 . H
H5 .149(4) -.025(3) .6756(16) .103(8) Uiso d . 1 . H
H6 .667(3) .256(2) .6626(12) .068(5) Uiso d . 1 . H
H7 1.123(4) .572(3) .7078(15) .109(8) Uiso d . 1 . H
H8 1.249(4) .421(3) .7196(17) .116(9) Uiso d . 1 . H
H9 1.180(4) .496(3) .6290(19) .125(10) Uiso d . 1 . H

loop_
_atom_type_symbol
_atom_type_description
_atom_type_scat_dispersion_real
_atom_type_scat_dispersion_imag
_atom_type_scat_source
C C 0.0033 0.0016 'International Tables Vol C Tables 4.2.6.8 and 6.1.1.4'
H H 0.0000 0.0000 'International Tables Vol C Tables 4.2.6.8 and 6.1.1.4'
N N 0.0061 0.0033 'International Tables Vol C Tables 4.2.6.8 and 6.1.1.4'
O O 0.0106 0.0060 'International Tables Vol C Tables 4.2.6.8 and 6.1.1.4'

loop_
_geom_angle_atom_site_label_1
_geom_angle_atom_site_label_2
_geom_angle_atom_site_label_3
_geom_angle
_geom_angle_publ_flag
C7 O2 H5 110.5(15) no
N2 N1 C6 120.30(15) yes
N2 N1 H6 118.3(13) no
C6 N1 H6 121.3(13) no
N3 N2 N1 112.28(14) yes
N2 N3 O3 123.03(13) yes
N2 N3 C8 118.24(15) yes
O3 N3 C8 118.71(14) yes
C6 C1 C2 118.28(15) no
C6 C1 C7 121.42(13) yes
C2 C1 C7 120.30(15) yes
C3 C2 C1 121.3(2) no
C3 C2 H1 119.4(12) no
C1 C2 H1 119.1(12) no
C4 C3 C2 119.8(2) no
C4 C3 H2 123.6(13) no
C2 C3 H2 116.5(14) no
C3 C4 C5 121.0(2) no
C3 C4 H3 117.3(13) no
C5 C4 H3 121.6(13) no
C4 C5 C6 119.7(2) no
C4 C5 H4 120.7(12) no
C6 C5 H4 119.6(12) no
N1 C6 C1 120.13(14) yes
N1 C6 C5 119.9(2) no
C1 C6 C5 119.93(15) yes
O1 C7 O2 121.56(15) yes
O1 C7 C1 124.86(14) yes
O2 C7 C1 113.58(13) yes
N3 C8 H7 103.7(16) no
N3 C8 H8 108.0(17) no
H7 C8 H8 107.(2) no
N3 C8 H9 110.0(16) no
H7 C8 H9 111.(2) no
H8 C8 H9 116.(2) no

loop_
_geom_bond_atom_site_label_1
_geom_bond_atom_site_label_2
_geom_bond_site_symmetry_2
_geom_bond_distance
_geom_bond_publ_flag
O1 C7 . 1.210(2) yes
O2 C7 . 1.324(2) yes
O2 H5 . .90(3) no
O3 N3 . 1.288(2) yes
N1 N2 . 1.323(2) yes
N1 C6 . 1.390(2) yes
N1 H6 . .82(2) no
N2 N3 . 1.263(2) yes
N3 C8 . 1.459(2) yes
C1 C6 . 1.391(2) yes
C1 C2 . 1.394(2) yes
C1 C7 . 1.477(2) yes
C2 C3 . 1.373(3) yes
C2 H1 . .95(2) no
C3 C4 . 1.361(3) yes
C3 H2 . .90(2) no
C4 C5 . 1.374(2) yes
C4 H3 . 1.00(2) no
C5 C6 . 1.399(2) yes
C5 H4 . .96(2) no
C8 H7 . .91(3) no
C8 H8 . .98(3) no
C8 H9 . .97(3) no

loop_
_geom_hbond_atom_site_label_D
_geom_hbond_atom_site_label_H
_geom_hbond_atom_site_label_A
_geom_hbond_site_symmetry_A
_geom_hbond_distance_DH
_geom_hbond_distance_HA
_geom_hbond_distance_DA
_geom_hbond_angle_DHA
N1 H6 O3 . 0.82(2) 2.10(2) 2.471(2) 108(2)
N1 H6 O1 . 0.82(2) 2.03(2) 2.645(2) 131(2)
C2 H1 O2 . 0.95(2) 2.38(2) 2.710(2) 100.0(10)
C5 H4 N2 . 0.96(2) 2.44(2) 2.756(3) 99.0(10)
O2 H5 O3 4_657 0.90(3) 1.76(3) 2.643(2) 165(2)
C8 H7 O3 4_767 0.91(3) 2.40(3) 3.299(3) 168(2)

loop_
_geom_torsion_atom_site_label_1
_geom_torsion_atom_site_label_2
_geom_torsion_atom_site_label_3
_geom_torsion_atom_site_label_4
_geom_torsion
_geom_torsion_publ_flag
C1 C6 N1 H6 -3.4(16) no
H6 N1 N2 N3 -1.4(15) no
H6 N1 C6 C5 176.6(15) no
C2 C1 C7 O2 1.8(2) yes
C6 C1 C7 O2 -177.47(15) yes
C2 C1 C7 O1 -177.6(2) yes
C6 C1 C7 O1 3.1(3) yes
C7 C1 C6 N1 -2.8(2) yes
C7 C1 C6 C5 177.2(2) yes
N2 N1 C6 C1 -179.80(14) yes
C6 N1 N2 N3 175.06(13) yes
N1 N2 N3 O3 0.8(2) yes
N1 N2 N3 C8 179.2(2) yes

loop_
_cod_related_entry_id
_cod_related_entry_database
_cod_related_entry_code
1 ChemSpider 29780967
